data_7234903
loop_
_publ_author_name
'Qiuhua Zhu'
'Weijie Yang'
'Sichao Zheng'
'Herman H. Y. Sung'
'Ian D. Williams'
'Shuwen Liu'
'Ben Zhong Tang'

_publ_section_title
;
 Reversible thermo-stimulus solid-state fluorescence-colour/on-off
 switching and uses as sensitive fluorescent thermometers in different
 temperature ranges
;
_journal_name_full 'Journal of Materials Chemistry C'
_journal_page_first 7383
_journal_page_last 7386
_journal_paper_doi 10.1039/C6TC01887D
_journal_volume 4
_journal_year 2016
_chemical_formula_moiety 'C28 H28 N2 O4'
_chemical_formula_sum 'C28 H28 N2 O4'
_chemical_formula_weight 456.52
_space_group_IT_number 14
_space_group_name_Hall '-P 2yn'
_space_group_name_H-M_alt 'P 1 21/n 1'
_symmetry_cell_setting monoclinic
_symmetry_space_group_name_H-M 'P 1 21/n 1'
_atom_sites_solution_hydrogens geom
_atom_sites_solution_primary direct
_atom_sites_solution_secondary difmap
_cell_angle_alpha 90.00
_cell_angle_beta 109.829(4)
_cell_angle_gamma 90.00
_cell_formula_units_Z 4
_cell_length_a 9.6401(3)
_cell_length_b 26.2037(8)
_cell_length_c 9.8735(4)
_cell_measurement_reflns_used 4686
_cell_measurement_temperature 97.2(6)
_cell_measurement_theta_max 71.4480
_cell_measurement_theta_min 5.0350
_cell_volume 2346.23(15)
_computing_cell_refinement
;
CrysAlisPro, Agilent Technologies,
Version 1.171.36.28 (release 01-02-2013 CrysAlis171 .NET)
(compiled Feb  1 2013,16:14:44)
;
_computing_data_collection
;
CrysAlisPro, Agilent Technologies,
Version 1.171.36.28 (release 01-02-2013 CrysAlis171 .NET)
(compiled Feb  1 2013,16:14:44)
;
_computing_data_reduction
;
CrysAlisPro, Agilent Technologies,
Version 1.171.36.28 (release 01-02-2013 CrysAlis171 .NET)
(compiled Feb  1 2013,16:14:44)
;
_computing_molecular_graphics
;
O. V. Dolomanov, L. J. Bourhis, R. J. Gildea, J. A. K. Howard and H. Puschmann,
OLEX2: a complete structure solution, refinement and analysis program.
J. Appl. Cryst. (2009). 42, 339-341.
;
_computing_publication_material
;
O. V. Dolomanov, L. J. Bourhis, R. J. Gildea, J. A. K. Howard and H. Puschmann,
OLEX2: a complete structure solution, refinement and analysis program.
J. Appl. Cryst. (2009). 42, 339-341.
;
_computing_structure_refinement
;
XL, G.M. Sheldrick, Acta Cryst.
(2008). A64, 112-122
;
_computing_structure_solution
;
XS, G.M. Sheldrick, Acta Cryst.
(2008). A64, 112-122
;
_diffrn_ambient_temperature 97.2(6)
_diffrn_detector_area_resol_mean 15.9578
_diffrn_measured_fraction_theta_full 0.9873
_diffrn_measured_fraction_theta_max 0.6433
_diffrn_measurement_details
;
#__ type_ start__ end____ width___ exp.time_
  1 omega   38.00   90.00   1.0000    6.0000
omega____ theta____ kappa____ phi______ frames
    -      110.0000 -111.0000   60.0000 52

#__ type_ start__ end____ width___ exp.time_
  2 omega   32.00   72.00   1.0000    3.0000
omega____ theta____ kappa____ phi______ frames
    -        0.0000 -178.0000 -120.0000 40

#__ type_ start__ end____ width___ exp.time_
  3 omega -121.00  -35.00   1.0000    3.0000
omega____ theta____ kappa____ phi______ frames
    -      -55.0000  -57.0000  120.0000 86

#__ type_ start__ end____ width___ exp.time_
  4 omega   75.00  122.00   1.0000    3.0000
omega____ theta____ kappa____ phi______ frames
    -       55.0000  125.0000    0.0000 47

#__ type_ start__ end____ width___ exp.time_
  5 omega   75.00  117.00   1.0000    3.0000
omega____ theta____ kappa____ phi______ frames
    -       55.0000  125.0000   90.0000 42

#__ type_ start__ end____ width___ exp.time_
  6 omega -110.00  -31.00   1.0000    6.0000
omega____ theta____ kappa____ phi______ frames
    -      -64.0000  111.0000  -30.0000 79

#__ type_ start__ end____ width___ exp.time_
  7 omega   38.00   68.00   1.0000    6.0000
omega____ theta____ kappa____ phi______ frames
    -      110.0000  -38.0000  150.0000 30

#__ type_ start__ end____ width___ exp.time_
  8 omega   56.00   86.00   1.0000    6.0000
omega____ theta____ kappa____ phi______ frames
    -      110.0000 -111.0000 -120.0000 30

#__ type_ start__ end____ width___ exp.time_
  9 omega   38.00   75.00   1.0000    6.0000
omega____ theta____ kappa____ phi______ frames
    -      110.0000 -111.0000  150.0000 37

#__ type_ start__ end____ width___ exp.time_
 10 omega   42.00   68.00   1.0000    6.0000
omega____ theta____ kappa____ phi______ frames
    -      110.0000  -38.0000   30.0000 26

#__ type_ start__ end____ width___ exp.time_
 11 omega   38.00   71.00   1.0000    6.0000
omega____ theta____ kappa____ phi______ frames
    -      110.0000  -38.0000 -180.0000 33

#__ type_ start__ end____ width___ exp.time_
 12 omega   38.00   71.00   1.0000    6.0000
omega____ theta____ kappa____ phi______ frames
    -      110.0000  -38.0000  120.0000 33

#__ type_ start__ end____ width___ exp.time_
 13 omega   41.00   67.00   1.0000    6.0000
omega____ theta____ kappa____ phi______ frames
    -      110.0000  -38.0000    0.0000 26

#__ type_ start__ end____ width___ exp.time_
 14 omega   48.00   89.00   1.0000    6.0000
omega____ theta____ kappa____ phi______ frames
    -      110.0000 -111.0000 -180.0000 41

#__ type_ start__ end____ width___ exp.time_
 15 omega   41.00  155.00   1.0000    6.0000
omega____ theta____ kappa____ phi______ frames
    -      110.0000  -12.0000  -90.0000 114

#__ type_ start__ end____ width___ exp.time_
 16 omega  -21.00   69.00   1.0000    3.0000
omega____ theta____ kappa____ phi______ frames
    -        0.0000   57.0000   30.0000 90
;
_diffrn_measurement_device 'kappa diffractometer'
_diffrn_measurement_device_type 'Xcalibur, Sapphire3, Gemini ultra'
_diffrn_measurement_method '\w scans'
_diffrn_orient_matrix_UB_11 -0.0672378000
_diffrn_orient_matrix_UB_12 -0.0527350000
_diffrn_orient_matrix_UB_13 0.0083632000
_diffrn_orient_matrix_UB_21 -0.1258632000
_diffrn_orient_matrix_UB_22 0.0109172000
_diffrn_orient_matrix_UB_23 -0.1424008000
_diffrn_orient_matrix_UB_31 0.0922112000
_diffrn_orient_matrix_UB_32 -0.0235882000
_diffrn_orient_matrix_UB_33 -0.0846058000
_diffrn_radiation_monochromator mirror
_diffrn_radiation_probe x-ray
_diffrn_radiation_type CuK\a
_diffrn_radiation_wavelength 1.5418
_diffrn_reflns_av_R_equivalents 0.0386
_diffrn_reflns_av_unetI/netI 0.0447
_diffrn_reflns_limit_h_max 11
_diffrn_reflns_limit_h_min -8
_diffrn_reflns_limit_k_max 26
_diffrn_reflns_limit_k_min -31
_diffrn_reflns_limit_l_max 8
_diffrn_reflns_limit_l_min -11
_diffrn_reflns_number 7699
_diffrn_reflns_theta_full 66.50
_diffrn_reflns_theta_max 66.99
_diffrn_reflns_theta_min 5.05
_diffrn_source 'sealed X-ray tube'
_diffrn_source_current 35
_diffrn_source_power 1.75
_diffrn_source_target Cu
_diffrn_source_voltage 50
_exptl_absorpt_coefficient_mu 0.699
_exptl_absorpt_correction_T_max 1.00000
_exptl_absorpt_correction_T_min 0.52321
_exptl_absorpt_correction_type multi-scan
_exptl_absorpt_process_details
;
CrysAlisPro, Agilent Technologies,
Version 1.171.36.28 (release 01-02-2013 CrysAlis171 .NET)
(compiled Feb  1 2013,16:14:44)
Empirical absorption correction using spherical harmonics,
 implemented in SCALE3 ABSPACK scaling algorithm.
;
_exptl_crystal_colour colorless
_exptl_crystal_density_diffrn 1.292
_exptl_crystal_density_method 'not measured'
_exptl_crystal_description block
_exptl_crystal_F_000 968
_exptl_crystal_size_max 0.28
_exptl_crystal_size_mid 0.25
_exptl_crystal_size_min 0.12
_refine_diff_density_max 0.302
_refine_diff_density_min -0.259
_refine_diff_density_rms 0.047
_refine_ls_extinction_method none
_refine_ls_goodness_of_fit_ref 1.003
_refine_ls_hydrogen_treatment constr
_refine_ls_matrix_type full
_refine_ls_number_parameters 309
_refine_ls_number_reflns 4110
_refine_ls_number_restraints 0
_refine_ls_restrained_S_all 1.003
_refine_ls_R_factor_all 0.0501
_refine_ls_R_factor_gt 0.0456
_refine_ls_shift/su_max 0.000
_refine_ls_shift/su_mean 0.000
_refine_ls_structure_factor_coef Fsqd
_refine_ls_weighting_details 'calc w=1/[\s^2^(Fo^2^)+(0.0703P)^2^+0.4507P] where P=(Fo^2^+2Fc^2^)/3'
_refine_ls_weighting_scheme calc
_refine_ls_wR_factor_gt 0.1159
_refine_ls_wR_factor_ref 0.1217
_reflns_number_gt 3655
_reflns_number_total 4110
_reflns_threshold_expression >2sigma(I)
_cod_data_source_file J-Mater-Chem-C-2016-4-7383.cif
_cod_data_source_block zhu2_97k
_cod_depositor_comments
;
The following automatic conversions were performed:

data item '_symmetry_cell_setting' value 'Monoclinic' was changed to
'monoclinic' in accordance with the built-in table derived from the
CIF Core dictionary named 'cif_core.dic' version 2.4.5 last updated
on 2014-11-21.

Automatic conversion script
Id: cif_fix_values 6909 2019-04-08 15:41:33Z antanas 
;
_cod_original_cell_volume 2346.23(14)
_cod_original_sg_symbol_H-M P2(1)/n
_cod_database_code 7234903

loop_
_space_group_symop_id
_space_group_symop_operation_xyz
1 'x, y, z'
2 '-x+1/2, y+1/2, -z+1/2'
3 '-x, -y, -z'
4 'x-1/2, -y-1/2, z-1/2'

loop_
_atom_site_label
_atom_site_type_symbol
_atom_site_fract_x
_atom_site_fract_y
_atom_site_fract_z
_atom_site_U_iso_or_equiv
_atom_site_adp_type
_atom_site_occupancy
_atom_site_symmetry_multiplicity
_atom_site_calc_flag
_atom_site_refinement_flags
_atom_site_disorder_assembly
_atom_site_disorder_group
O1 O 0.39329(11) 0.15389(5) 0.07042(11) 0.0277(3) Uani 1 1 d . . .
O2 O 0.41027(11) 0.21255(4) 0.24330(12) 0.0263(3) Uani 1 1 d . . .
O3 O 0.90027(11) 0.20535(4) 0.35061(12) 0.0259(3) Uani 1 1 d . . .
O4 O 0.67490(11) 0.21656(4) 0.18369(11) 0.0244(3) Uani 1 1 d . . .
N1 N 0.74199(12) 0.08333(5) 0.53745(13) 0.0202(3) Uani 1 1 d . . .
C2 C 0.62229(15) 0.05750(6) 0.42841(15) 0.0197(3) Uani 1 1 d . . .
H2 H 0.5748 0.0337 0.4787 0.024 Uiso 1 1 calc R . .
N3 N 0.50988(12) 0.09477(5) 0.34744(13) 0.0194(3) Uani 1 1 d . . .
C4 C 0.56006(15) 0.13919(6) 0.30761(15) 0.0194(3) Uani 1 1 d . . .
C5 C 0.70628(15) 0.15173(6) 0.35702(15) 0.0199(3) Uani 1 1 d . . .
C6 C 0.81585(15) 0.11935(6) 0.46971(15) 0.0204(3) Uani 1 1 d . . .
H6A H 0.8770 0.1000 0.4246 0.024 Uiso 1 1 calc R . .
H6B H 0.8821 0.1418 0.5446 0.024 Uiso 1 1 calc R . .
C11 C 0.71554(16) 0.10001(6) 0.66386(16) 0.0213(3) Uani 1 1 d . . .
C12 C 0.83498(17) 0.11813(6) 0.77879(17) 0.0258(3) Uani 1 1 d . . .
H12 H 0.9294 0.1206 0.7688 0.031 Uiso 1 1 calc R . .
C13 C 0.81759(19) 0.13266(7) 0.90740(18) 0.0316(4) Uani 1 1 d . . .
H13 H 0.8997 0.1454 0.9839 0.038 Uiso 1 1 calc R . .
C14 C 0.6809(2) 0.12876(7) 0.92509(18) 0.0319(4) Uani 1 1 d . . .
H14 H 0.6689 0.1389 1.0129 0.038 Uiso 1 1 calc R . .
C15 C 0.56294(18) 0.10998(6) 0.81316(18) 0.0284(4) Uani 1 1 d . . .
H15 H 0.4697 0.1064 0.8251 0.034 Uiso 1 1 calc R . .
C16 C 0.57862(16) 0.09617(6) 0.68270(16) 0.0240(3) Uani 1 1 d . . .
H16 H 0.4956 0.0841 0.6061 0.029 Uiso 1 1 calc R . .
C21 C 0.68250(15) 0.02561(6) 0.33108(16) 0.0207(3) Uani 1 1 d . . .
C22 C 0.78460(16) -0.01260(6) 0.39409(16) 0.0245(3) Uani 1 1 d . . .
H22 H 0.8185 -0.0170 0.4956 0.029 Uiso 1 1 calc R . .
C23 C 0.83715(17) -0.04425(6) 0.30969(18) 0.0279(3) Uani 1 1 d . . .
H23 H 0.9060 -0.0704 0.3535 0.034 Uiso 1 1 calc R . .
C24 C 0.78934(16) -0.03782(6) 0.16138(17) 0.0262(3) Uani 1 1 d . . .
H24 H 0.8242 -0.0597 0.1033 0.031 Uiso 1 1 calc R . .
C25 C 0.69034(15) 0.00085(7) 0.09888(17) 0.0253(3) Uani 1 1 d . . .
H25 H 0.6593 0.0059 -0.0023 0.030 Uiso 1 1 calc R . .
C26 C 0.63588(15) 0.03237(6) 0.18278(16) 0.0224(3) Uani 1 1 d . . .
H26 H 0.5669 0.0585 0.1387 0.027 Uiso 1 1 calc R . .
C31 C 0.35667(14) 0.08382(6) 0.31395(15) 0.0192(3) Uani 1 1 d . . .
C32 C 0.30142(16) 0.03655(6) 0.25611(15) 0.0215(3) Uani 1 1 d . . .
H32 H 0.3660 0.0110 0.2436 0.026 Uiso 1 1 calc R . .
C33 C 0.15042(16) 0.02698(6) 0.21667(16) 0.0258(3) Uani 1 1 d . . .
H33 H 0.1119 -0.0052 0.1770 0.031 Uiso 1 1 calc R . .
C34 C 0.05642(16) 0.06434(7) 0.23531(17) 0.0273(4) Uani 1 1 d . . .
H34 H -0.0467 0.0582 0.2055 0.033 Uiso 1 1 calc R . .
C35 C 0.11300(16) 0.11066(6) 0.29744(17) 0.0261(3) Uani 1 1 d . . .
H35 H 0.0486 0.1360 0.3115 0.031 Uiso 1 1 calc R . .
C36 C 0.26333(16) 0.12023(6) 0.33926(16) 0.0227(3) Uani 1 1 d . . .
H36 H 0.3023 0.1515 0.3850 0.027 Uiso 1 1 calc R . .
C40 C 0.44534(15) 0.16934(6) 0.19160(16) 0.0211(3) Uani 1 1 d . . .
C41 C 0.31037(19) 0.24676(7) 0.1382(2) 0.0363(4) Uani 1 1 d . . .
H41A H 0.3301 0.2444 0.0463 0.044 Uiso 1 1 calc R . .
H41B H 0.3297 0.2823 0.1734 0.044 Uiso 1 1 calc R . .
C42 C 0.1540(2) 0.23437(11) 0.1120(3) 0.0708(9) Uani 1 1 d . . .
H42A H 0.0910 0.2589 0.0435 0.106 Uiso 1 1 calc R . .
H42B H 0.1342 0.2361 0.2029 0.106 Uiso 1 1 calc R . .
H42C H 0.1329 0.1998 0.0721 0.106 Uiso 1 1 calc R . .
C50 C 0.77024(15) 0.19374(6) 0.29940(15) 0.0200(3) Uani 1 1 d . . .
C51 C 0.72826(17) 0.25917(6) 0.12107(18) 0.0280(4) Uani 1 1 d . . .
H51A H 0.6692 0.2620 0.0175 0.034 Uiso 1 1 calc R . .
H51B H 0.8322 0.2531 0.1296 0.034 Uiso 1 1 calc R . .
C52 C 0.7174(2) 0.30809(7) 0.1960(2) 0.0381(4) Uani 1 1 d . . .
H52A H 0.7420 0.3369 0.1449 0.057 Uiso 1 1 calc R . .
H52B H 0.7865 0.3071 0.2952 0.057 Uiso 1 1 calc R . .
H52C H 0.6167 0.3122 0.1970 0.057 Uiso 1 1 calc R . .

loop_
_atom_site_aniso_label
_atom_site_aniso_U_11
_atom_site_aniso_U_22
_atom_site_aniso_U_33
_atom_site_aniso_U_23
_atom_site_aniso_U_13
_atom_site_aniso_U_12
O1 0.0248(5) 0.0325(6) 0.0240(6) 0.0035(5) 0.0060(4) -0.0011(5)
O2 0.0267(5) 0.0220(6) 0.0333(6) 0.0053(5) 0.0143(5) 0.0063(4)
O3 0.0196(5) 0.0252(6) 0.0335(6) 0.0007(5) 0.0098(4) -0.0023(4)
O4 0.0222(5) 0.0241(6) 0.0267(5) 0.0039(4) 0.0082(4) -0.0027(4)
N1 0.0191(5) 0.0205(7) 0.0212(6) -0.0007(5) 0.0071(5) -0.0016(5)
C2 0.0171(6) 0.0203(8) 0.0216(7) 0.0018(6) 0.0064(5) 0.0010(6)
N3 0.0164(5) 0.0193(6) 0.0231(6) 0.0021(5) 0.0074(5) 0.0006(5)
C4 0.0204(6) 0.0188(7) 0.0213(7) -0.0011(6) 0.0102(6) 0.0019(6)
C5 0.0198(6) 0.0197(7) 0.0215(7) -0.0019(6) 0.0086(6) 0.0006(6)
C6 0.0180(6) 0.0212(7) 0.0224(7) -0.0008(6) 0.0075(6) -0.0013(6)
C11 0.0260(7) 0.0152(7) 0.0240(7) 0.0026(6) 0.0102(6) 0.0034(6)
C12 0.0261(7) 0.0257(8) 0.0259(8) 0.0013(6) 0.0094(6) 0.0009(6)
C13 0.0391(9) 0.0298(9) 0.0239(8) -0.0032(7) 0.0081(7) -0.0058(7)
C14 0.0470(9) 0.0286(9) 0.0260(8) -0.0030(7) 0.0202(7) -0.0002(7)
C15 0.0322(8) 0.0270(9) 0.0309(8) 0.0015(7) 0.0171(7) 0.0037(7)
C16 0.0255(7) 0.0219(8) 0.0252(7) 0.0005(6) 0.0092(6) 0.0008(6)
C21 0.0182(6) 0.0201(7) 0.0248(7) -0.0015(6) 0.0084(6) -0.0030(6)
C22 0.0243(7) 0.0253(8) 0.0236(7) 0.0014(6) 0.0076(6) 0.0020(6)
C23 0.0265(7) 0.0238(8) 0.0341(8) 0.0003(7) 0.0110(6) 0.0054(6)
C24 0.0227(7) 0.0264(8) 0.0318(8) -0.0088(7) 0.0124(6) -0.0008(6)
C25 0.0213(7) 0.0310(9) 0.0237(7) -0.0035(6) 0.0077(6) -0.0020(6)
C26 0.0182(6) 0.0246(8) 0.0239(7) 0.0002(6) 0.0065(6) 0.0005(6)
C31 0.0166(6) 0.0225(8) 0.0195(6) 0.0045(6) 0.0072(5) 0.0004(6)
C32 0.0236(7) 0.0218(8) 0.0203(7) 0.0008(6) 0.0091(6) 0.0012(6)
C33 0.0262(7) 0.0272(8) 0.0237(7) 0.0009(6) 0.0078(6) -0.0062(6)
C34 0.0181(6) 0.0321(9) 0.0309(8) 0.0076(7) 0.0070(6) -0.0021(6)
C35 0.0214(7) 0.0266(8) 0.0334(8) 0.0080(7) 0.0132(6) 0.0053(6)
C36 0.0236(7) 0.0200(8) 0.0270(7) 0.0021(6) 0.0120(6) -0.0014(6)
C40 0.0165(6) 0.0228(8) 0.0263(8) 0.0036(6) 0.0101(6) -0.0002(6)
C41 0.0361(9) 0.0302(9) 0.0473(10) 0.0164(8) 0.0203(8) 0.0150(8)
C42 0.0282(9) 0.0827(19) 0.099(2) 0.0602(17) 0.0178(11) 0.0174(11)
C50 0.0211(7) 0.0184(7) 0.0225(7) -0.0026(6) 0.0099(6) 0.0014(6)
C51 0.0281(7) 0.0266(9) 0.0306(8) 0.0072(7) 0.0119(7) -0.0034(7)
C52 0.0434(9) 0.0259(9) 0.0421(10) 0.0052(8) 0.0106(8) -0.0023(8)

loop_
_atom_type_symbol
_atom_type_description
_atom_type_scat_dispersion_real
_atom_type_scat_dispersion_imag
_atom_type_scat_source
C C 0.0181 0.0091 'International Tables Vol C Tables 4.2.6.8 and 6.1.1.4'
H H 0.0000 0.0000 'International Tables Vol C Tables 4.2.6.8 and 6.1.1.4'
N N 0.0311 0.0180 'International Tables Vol C Tables 4.2.6.8 and 6.1.1.4'
O O 0.0492 0.0322 'International Tables Vol C Tables 4.2.6.8 and 6.1.1.4'

loop_
_geom_angle_atom_site_label_1
_geom_angle_atom_site_label_2
_geom_angle_atom_site_label_3
_geom_angle
_geom_angle_site_symmetry_1
_geom_angle_site_symmetry_3
C40 O2 C41 116.20(13) . .
C50 O4 C51 117.81(11) . .
C2 N1 C6 110.33(11) . .
C11 N1 C2 117.35(11) . .
C11 N1 C6 117.33(12) . .
N1 C2 N3 110.24(12) . .
N1 C2 C21 110.21(11) . .
N3 C2 C21 112.75(12) . .
C4 N3 C2 116.89(11) . .
C4 N3 C31 122.87(12) . .
C31 N3 C2 120.25(12) . .
N3 C4 C40 114.96(12) . .
C5 C4 N3 121.64(13) . .
C5 C4 C40 122.96(13) . .
C4 C5 C6 120.49(13) . .
C4 C5 C50 124.08(14) . .
C50 C5 C6 115.26(12) . .
N1 C6 C5 111.72(11) . .
C12 C11 N1 118.21(13) . .
C12 C11 C16 118.14(13) . .
C16 C11 N1 123.52(14) . .
C13 C12 C11 120.91(14) . .
C12 C13 C14 120.53(16) . .
C15 C14 C13 118.96(14) . .
C14 C15 C16 120.94(14) . .
C15 C16 C11 120.49(15) . .
C22 C21 C2 118.24(13) . .
C26 C21 C2 122.45(13) . .
C26 C21 C22 119.28(14) . .
C23 C22 C21 120.51(14) . .
C22 C23 C24 120.17(15) . .
C25 C24 C23 119.40(14) . .
C24 C25 C26 120.71(14) . .
C21 C26 C25 119.91(14) . .
C32 C31 N3 119.68(13) . .
C36 C31 N3 120.10(13) . .
C36 C31 C32 120.22(13) . .
C31 C32 C33 119.47(14) . .
C34 C33 C32 120.15(15) . .
C35 C34 C33 119.99(13) . .
C34 C35 C36 120.29(14) . .
C35 C36 C31 119.75(15) . .
O1 C40 O2 126.47(14) . .
O1 C40 C4 121.90(14) . .
O2 C40 C4 111.61(12) . .
O2 C41 C42 112.19(15) . .
O3 C50 O4 123.58(13) . .
O3 C50 C5 122.27(14) . .
O4 C50 C5 114.10(12) . .
O4 C51 C52 110.64(13) . .

loop_
_geom_bond_atom_site_label_1
_geom_bond_atom_site_label_2
_geom_bond_distance
_geom_bond_site_symmetry_2
O1 C40 1.2000(19) .
O2 C40 1.3318(19) .
O2 C41 1.460(2) .
O3 C50 1.2204(18) .
O4 C50 1.3398(19) .
O4 C51 1.4525(18) .
N1 C2 1.4512(18) .
N1 C6 1.4725(18) .
N1 C11 1.4246(18) .
C2 N3 1.4763(18) .
C2 C21 1.5288(19) .
N3 C4 1.3684(19) .
N3 C31 1.4289(17) .
C4 C5 1.366(2) .
C4 C40 1.517(2) .
C5 C6 1.509(2) .
C5 C50 1.467(2) .
C11 C12 1.397(2) .
C11 C16 1.398(2) .
C12 C13 1.389(2) .
C13 C14 1.390(2) .
C14 C15 1.380(2) .
C15 C16 1.395(2) .
C21 C22 1.394(2) .
C21 C26 1.390(2) .
C22 C23 1.388(2) .
C23 C24 1.388(2) .
C24 C25 1.385(2) .
C25 C26 1.393(2) .
C31 C32 1.392(2) .
C31 C36 1.391(2) .
C32 C33 1.396(2) .
C33 C34 1.388(2) .
C34 C35 1.386(2) .
C35 C36 1.388(2) .
C41 C42 1.477(3) .
C51 C52 1.501(2) .

loop_
_geom_torsion_atom_site_label_1
_geom_torsion_atom_site_label_2
_geom_torsion_atom_site_label_3
_geom_torsion_atom_site_label_4
_geom_torsion
_geom_torsion_site_symmetry_1
_geom_torsion_site_symmetry_2
_geom_torsion_site_symmetry_3
_geom_torsion_site_symmetry_4
N1 C2 N3 C4 43.23(16) . . . .
N1 C2 N3 C31 -136.75(12) . . . .
N1 C2 C21 C22 59.23(17) . . . .
N1 C2 C21 C26 -122.75(14) . . . .
N1 C11 C12 C13 -176.92(15) . . . .
N1 C11 C16 C15 175.52(14) . . . .
C2 N1 C6 C5 46.94(15) . . . .
C2 N1 C11 C12 170.79(13) . . . .
C2 N1 C11 C16 -4.9(2) . . . .
C2 N3 C4 C5 -8.84(19) . . . .
C2 N3 C4 C40 163.70(12) . . . .
C2 N3 C31 C32 -47.45(18) . . . .
C2 N3 C31 C36 132.46(14) . . . .
C2 C21 C22 C23 176.82(13) . . . .
C2 C21 C26 C25 -177.48(13) . . . .
N3 C2 C21 C22 -177.12(12) . . . .
N3 C2 C21 C26 0.90(19) . . . .
N3 C4 C5 C6 -6.3(2) . . . .
N3 C4 C5 C50 168.71(13) . . . .
N3 C4 C40 O1 -67.67(17) . . . .
N3 C4 C40 O2 110.64(13) . . . .
N3 C31 C32 C33 -176.72(13) . . . .
N3 C31 C36 C35 175.63(13) . . . .
C4 N3 C31 C32 132.56(14) . . . .
C4 N3 C31 C36 -47.52(19) . . . .
C4 C5 C6 N1 -13.28(18) . . . .
C4 C5 C50 O3 176.53(14) . . . .
C4 C5 C50 O4 -5.8(2) . . . .
C5 C4 C40 O1 104.76(17) . . . .
C5 C4 C40 O2 -76.93(16) . . . .
C6 N1 C2 N3 -62.15(14) . . . .
C6 N1 C2 C21 62.94(15) . . . .
C6 N1 C11 C12 -54.17(18) . . . .
C6 N1 C11 C16 130.10(15) . . . .
C6 C5 C50 O3 -8.2(2) . . . .
C6 C5 C50 O4 169.50(12) . . . .
C11 N1 C2 N3 75.82(15) . . . .
C11 N1 C2 C21 -159.09(12) . . . .
C11 N1 C6 C5 -91.05(15) . . . .
C11 C12 C13 C14 0.9(3) . . . .
C12 C11 C16 C15 -0.2(2) . . . .
C12 C13 C14 C15 0.3(3) . . . .
C13 C14 C15 C16 -1.5(3) . . . .
C14 C15 C16 C11 1.5(2) . . . .
C16 C11 C12 C13 -1.0(2) . . . .
C21 C2 N3 C4 -80.40(15) . . . .
C21 C2 N3 C31 99.62(14) . . . .
C21 C22 C23 C24 0.6(2) . . . .
C22 C21 C26 C25 0.5(2) . . . .
C22 C23 C24 C25 0.8(2) . . . .
C23 C24 C25 C26 -1.6(2) . . . .
C24 C25 C26 C21 0.9(2) . . . .
C26 C21 C22 C23 -1.3(2) . . . .
C31 N3 C4 C5 171.14(13) . . . .
C31 N3 C4 C40 -16.32(18) . . . .
C31 C32 C33 C34 -0.1(2) . . . .
C32 C31 C36 C35 -4.5(2) . . . .
C32 C33 C34 C35 -2.1(2) . . . .
C33 C34 C35 C36 1.0(2) . . . .
C34 C35 C36 C31 2.3(2) . . . .
C36 C31 C32 C33 3.4(2) . . . .
C40 O2 C41 C42 87.0(2) . . . .
C40 C4 C5 C6 -178.25(12) . . . .
C40 C4 C5 C50 -3.2(2) . . . .
C41 O2 C40 O1 -7.0(2) . . . .
C41 O2 C40 C4 174.77(12) . . . .
C50 O4 C51 C52 -85.74(16) . . . .
C50 C5 C6 N1 171.28(12) . . . .
C51 O4 C50 O3 -3.4(2) . . . .
C51 O4 C50 C5 178.95(12) . . . .
